data_7219405
loop_
_publ_author_name
'Katam, Srinivas'
'Suresh, Paladugu'
'Chatla, Naga Babu'
'Arruri, Sathyanarayana'
'Ganesan, Prabusankar'

_publ_section_title
;
 Heavier chalcogenone complexes of bismuth(III)trihalides: Potential
 catalysts for acylative cleavage of cyclic ethers
;
_journal_name_full 'RSC Adv.'
_journal_paper_doi 10.1039/C4RA17144F
_journal_year 2015
_chemical_formula_moiety 'C42 H48 Bi2 Cl6 N4 Se2, 4(C H2 Cl2)'
_chemical_formula_sum 'C46 H56 Bi2 Cl14 N4 Se2'
_chemical_formula_weight 1737.20
_space_group_crystal_system monoclinic
_space_group_IT_number 14
_space_group_name_Hall '-P 2ybc'
_space_group_name_H-M_alt 'P 1 21/c 1'
_symmetry_space_group_name_Hall '-P 2ybc'
_symmetry_space_group_name_H-M 'P 1 21/c 1'
_audit_creation_date 2014-06-03
_audit_creation_method
;
  Olex2 1.1
  (compiled Nov  1 2011 20:42:30, GUI svn.r3906)
;
_audit_update_record
;
2014-07-03 deposited with the CCDC.
2015-01-22 downloaded from the CCDC.
;
_cell_angle_alpha 90
_cell_angle_beta 97.510(3)
_cell_angle_gamma 90
_cell_formula_units_Z 2
_cell_length_a 15.9721(6)
_cell_length_b 10.8271(4)
_cell_length_c 18.3916(6)
_cell_measurement_reflns_used 6261
_cell_measurement_temperature 150.00(10)
_cell_measurement_theta_max 70.5991
_cell_measurement_theta_min 3.4467
_cell_volume 3153.2(2)
_computing_cell_refinement
;
CrysAlisPro, Agilent Technologies,
Version 1.171.35.19 (release 27-10-2011 CrysAlis171 .NET)
(compiled Oct 27 2011,15:02:11)
;
_computing_data_collection
;
CrysAlisPro, Agilent Technologies,
Version 1.171.35.19 (release 27-10-2011 CrysAlis171 .NET)
(compiled Oct 27 2011,15:02:11)
;
_computing_data_reduction
;
CrysAlisPro, Agilent Technologies,
Version 1.171.35.19 (release 27-10-2011 CrysAlis171 .NET)
(compiled Oct 27 2011,15:02:11)
;
_computing_molecular_graphics
;
O. V. Dolomanov, L. J. Bourhis, R. J. Gildea, J. A. K. Howard and H. Puschmann,
OLEX2: a complete structure solution, refinement and analysis program.
J. Appl. Cryst. (2009). 42, 339-341.
;
_computing_publication_material
;
O. V. Dolomanov, L. J. Bourhis, R. J. Gildea, J. A. K. Howard and H. Puschmann,
OLEX2: a complete structure solution, refinement and analysis program.
J. Appl. Cryst. (2009). 42, 339-341.
;
_computing_structure_refinement
;
olex2.refine (L.J. Bourhis, O.V. Dolomanov, R.J. Gildea, J.A.K. Howard,
H. Puschmann, in preparation, 2011)
;
_diffrn_ambient_temperature 150.00(10)
_diffrn_detector_area_resol_mean 16.1293
_diffrn_measured_fraction_theta_full 0.979071
_diffrn_measured_fraction_theta_max 0.979071
_diffrn_measurement_details
;
  1 omega  -18.00   22.00   1.0000    1.5000
omega____ theta____ kappa____ phi______ frames
    -        0.0000   57.0000  150.0000 40

  2 omega   35.00   65.00   1.0000    1.5000
omega____ theta____ kappa____ phi______ frames
    -        0.0000   57.0000  150.0000 30

  3 omega -102.00  -53.00   1.0000    1.9200
omega____ theta____ kappa____ phi______ frames
    -      -33.5000  -77.0000   60.0000 49

  4 omega   31.00  121.00   1.0000    1.9200
omega____ theta____ kappa____ phi______ frames
    -       54.0000   66.0000   75.0000 90

  5 omega   17.00  102.00   1.0000    1.9200
omega____ theta____ kappa____ phi______ frames
    -       54.0000   19.0000 -150.0000 85

  6 omega   70.00  123.00   1.0000    1.9200
omega____ theta____ kappa____ phi______ frames
    -       54.0000 -164.0000   72.0000 53

  7 omega   42.00   68.00   1.0000    1.9200
omega____ theta____ kappa____ phi______ frames
    -       54.0000   57.0000 -150.0000 26

  8 omega   84.00  118.00   1.0000    1.9200
omega____ theta____ kappa____ phi______ frames
    -       54.0000   57.0000 -150.0000 34

  9 omega   92.00  178.00   1.0000    1.9200
omega____ theta____ kappa____ phi______ frames
    -      108.0000   38.0000   30.0000 86

 10 omega  113.00  140.00   1.0000    1.9200
omega____ theta____ kappa____ phi______ frames
    -      108.0000  178.0000  120.0000 27

 11 omega   55.00  105.00   1.0000    1.9200
omega____ theta____ kappa____ phi______ frames
    -      108.0000 -111.0000  150.0000 50

 12 omega   41.00   90.00   1.0000    1.9200
omega____ theta____ kappa____ phi______ frames
    -      108.0000  -38.0000  150.0000 49

 13 omega   37.00   91.00   1.0000    1.9200
omega____ theta____ kappa____ phi______ frames
    -      108.0000  -38.0000   30.0000 54

 14 omega   45.00  124.00   1.0000    1.9200
omega____ theta____ kappa____ phi______ frames
    -      108.0000  -63.0000  -60.0000 79

 15 omega   36.00   86.00   1.0000    1.9200
omega____ theta____ kappa____ phi______ frames
    -      108.0000  -25.0000 -150.0000 50

 16 omega  100.00  165.00   1.0000    1.9200
omega____ theta____ kappa____ phi______ frames
    -      108.0000   38.0000  -30.0000 65

 17 omega   69.00  103.00   1.0000    1.9200
omega____ theta____ kappa____ phi______ frames
    -      108.0000 -111.0000 -120.0000 34

 18 omega   42.00   70.00   1.0000    1.9200
omega____ theta____ kappa____ phi______ frames
    -      108.0000  -50.0000  -90.0000 28

 19 omega  -74.00  -25.00   1.0000    1.5000
omega____ theta____ kappa____ phi______ frames
    -        0.0000  164.0000  -72.0000 49

 20 omega -101.00  -73.00   1.0000    1.9200
omega____ theta____ kappa____ phi______ frames
    -      -33.5000  -63.0000  -60.0000 28

 21 omega  -17.00   76.00   1.0000    1.9200
omega____ theta____ kappa____ phi______ frames
    -       54.0000  -38.0000   60.0000 93
;
_diffrn_measurement_device_type 'SuperNova, Dual, Cu at zero, Eos'
_diffrn_measurement_method '\w scans'
_diffrn_orient_matrix_UB_11 0.0947544000
_diffrn_orient_matrix_UB_12 0.0101314000
_diffrn_orient_matrix_UB_13 -0.0075437000
_diffrn_orient_matrix_UB_21 0.0221450000
_diffrn_orient_matrix_UB_22 -0.0208636000
_diffrn_orient_matrix_UB_23 0.0831653000
_diffrn_orient_matrix_UB_31 0.0035889000
_diffrn_orient_matrix_UB_32 -0.1402473000
_diffrn_orient_matrix_UB_33 -0.0129944000
_diffrn_radiation_monochromator mirror
_diffrn_radiation_type 'Cu K\a'
_diffrn_radiation_wavelength 1.5418
_diffrn_reflns_av_R_equivalents 0.0374
_diffrn_reflns_av_unetI/netI 0.0437
_diffrn_reflns_limit_h_max 16
_diffrn_reflns_limit_h_min -19
_diffrn_reflns_limit_k_max 8
_diffrn_reflns_limit_k_min -13
_diffrn_reflns_limit_l_max 21
_diffrn_reflns_limit_l_min -22
_diffrn_reflns_number 14171
_diffrn_reflns_theta_full 70.710824
_diffrn_reflns_theta_max 70.71
_diffrn_reflns_theta_min 3.45
_diffrn_source 'SuperNova (Cu) X-ray Source'
_diffrn_source_current n/a
_diffrn_source_voltage n/a
_exptl_absorpt_coefficient_mu 17.875
_exptl_absorpt_correction_T_max 1.00000
_exptl_absorpt_correction_T_min 0.31219
_exptl_absorpt_correction_type multi-scan
_exptl_absorpt_process_details
;
CrysAlisPro, Agilent Technologies,
Version 1.171.35.19 (release 27-10-2011 CrysAlis171 .NET)
(compiled Oct 27 2011,15:02:11)
Empirical absorption correction using spherical harmonics,
 implemented in SCALE3 ABSPACK scaling algorithm.
;
_exptl_crystal_colour colourless
_exptl_crystal_colour_primary colourless
_exptl_crystal_density_diffrn 1.8296
_exptl_crystal_description block
_exptl_crystal_F_000 1659.2918
_exptl_crystal_size_max 0.2
_exptl_crystal_size_mid 0.18
_exptl_crystal_size_min 0.12
_refine_diff_density_max 6.335816
_refine_diff_density_min -2.269692
_refine_diff_density_rms 0.270022
_refine_ls_d_res_high 0.816771
_refine_ls_d_res_low 9.309559
_refine_ls_goodness_of_fit_ref 1.040703
_refine_ls_hydrogen_treatment mixed
_refine_ls_matrix_type full
_refine_ls_number_constraints 42
_refine_ls_number_parameters 299
_refine_ls_number_reflns 5941
_refine_ls_number_restraints 0
_refine_ls_restrained_S_all 1.040703
_refine_ls_R_factor_all 0.063470
_refine_ls_R_factor_gt 0.053101
_refine_ls_shift/su_max 3.9901
_refine_ls_shift/su_mean 0.0146
_refine_ls_structure_factor_coef Fsqd
_refine_ls_weighting_details 'w=1/[\s^2^(Fo^2^)+(0.0891P)^2^+33.6989P] where P=(Fo^2^+2Fc^2^)/3'
_refine_ls_weighting_scheme calc
_refine_ls_wR_factor_ref 0.161189
_reflns_Friedel_coverage 0.0
_reflns_limit_h_max 19
_reflns_limit_h_min -19
_reflns_limit_k_max 13
_reflns_limit_k_min 0
_reflns_limit_l_max 22
_reflns_limit_l_min 0
_reflns_number_gt 5031
_reflns_number_total 5941
_reflns_threshold_expression I>=2u(I)
_cod_data_source_file c4ra17144f2.cif
_cod_data_source_block 14
_cod_original_cell_volume 3153.19(19)
_cod_database_code 7219405
_chemical_oxdiff_formula 'C21 H36 N2 Se Bi Cl3'
_reflns_odcompleteness_completeness 99.92
_reflns_odcompleteness_iscentric 1
_reflns_odcompleteness_theta 66.97

loop_
_space_group_symop_id
_space_group_symop_operation_xyz
1 x,y,z
2 -x,y+1/2,-z+1/2
3 -x,-y,-z
4 x,-y-1/2,z-1/2

loop_
_atom_site_label
_atom_site_type_symbol
_atom_site_fract_x
_atom_site_fract_y
_atom_site_fract_z
_atom_site_U_iso_or_equiv
_atom_site_adp_type
_atom_site_occupancy
_atom_site_refinement_flags_posn
Bi1 Bi 0.410073(19) 0.64677(3) 0.015091(16) 0.02681(14) Uani 1.000000 .
Se1 Se 0.25782(6) 0.65644(10) 0.08458(6) 0.0350(3) Uani 1.000000 .
C22 C 0.2416(14) 0.3126(19) 0.0952(8) 0.087(5) Uani 1.000000 .
H22a H 0.294(2) 0.276(10) 0.081(3) 0.105(6) Uiso 1.000000 R
H22b H 0.1881(18) 0.342(11) 0.111(3) 0.105(6) Uiso 1.000000 R
Cl2 Cl 0.47475(13) 0.4058(2) 0.08037(12) 0.0352(5) Uani 1.000000 .
Cl3 Cl 0.30865(13) 0.5092(2) -0.06022(11) 0.0320(5) Uani 1.000000 .
Cl1 Cl 0.36148(16) 0.8277(2) -0.06606(13) 0.0397(5) Uani 1.000000 .
C4 C 0.1324(6) 0.7288(10) 0.2038(6) 0.037(2) Uani 1.000000 .
C3 C 0.3380(6) 0.8500(9) 0.2709(5) 0.032(2) Uani 1.000000 .
H3 H 0.3789(6) 0.8920(9) 0.3042(5) 0.039(2) Uiso 1.000000 R
N2 N 0.2202(5) 0.7663(8) 0.2179(4) 0.0315(17) Uani 1.000000 .
N1 N 0.3507(4) 0.7967(8) 0.2042(4) 0.0290(16) Uani 1.000000 .
C2 C 0.2570(6) 0.8302(9) 0.2787(5) 0.034(2) Uani 1.000000 .
H2 H 0.2296(6) 0.8558(9) 0.3190(5) 0.041(3) Uiso 1.000000 R
C1 C 0.2782(6) 0.7450(9) 0.1724(5) 0.0308(19) Uani 1.000000 .
C11 C -0.1274(8) 0.6219(16) 0.1639(10) 0.081(5) Uani 1.000000 .
H11a H -0.1317(10) 0.5317(17) 0.166(7) 0.121(8) Uiso 1.000000 G
H11b H -0.1588(17) 0.658(9) 0.201(4) 0.121(8) Uiso 1.000000 G
H11c H -0.151(2) 0.651(10) 0.115(3) 0.121(8) Uiso 1.000000 G
C7 C -0.0355(7) 0.6596(12) 0.1794(7) 0.052(3) Uani 1.000000 .
C9 C 0.0750(6) 0.8098(11) 0.1657(6) 0.041(2) Uani 1.000000 .
C5 C 0.1092(6) 0.6166(11) 0.2309(6) 0.043(2) Uani 1.000000 .
C12 C 0.1749(8) 0.5312(12) 0.2716(8) 0.062(4) Uani 1.000000 .
H12a H 0.222(3) 0.521(7) 0.243(3) 0.093(5) Uiso 1.000000 G
H12b H 0.196(5) 0.567(5) 0.320(2) 0.093(5) Uiso 1.000000 G
H12c H 0.1493(19) 0.450(3) 0.278(5) 0.093(5) Uiso 1.000000 G
C8 C -0.0096(7) 0.7728(12) 0.1543(7) 0.053(3) Uani 1.000000 .
H8 H -0.0505(7) 0.8263(12) 0.1288(7) 0.064(4) Uiso 1.000000 R
C10 C 0.1034(8) 0.9292(12) 0.1351(8) 0.064(4) Uani 1.000000 .
H10a H 0.084(6) 0.9986(13) 0.163(4) 0.096(5) Uiso 1.000000 G
H10b H 0.1652(8) 0.930(4) 0.139(5) 0.096(5) Uiso 1.000000 G
H10c H 0.079(5) 0.936(5) 0.0834(17) 0.096(5) Uiso 1.000000 G
C6 C 0.0243(7) 0.5833(12) 0.2178(7) 0.050(3) Uani 1.000000 .
H6 H 0.0070(7) 0.5064(12) 0.2357(7) 0.060(3) Uiso 1.000000 R
Cl5 Cl 0.1837(3) 0.1947(5) 0.0448(3) 0.0936(13) Uani 1.000000 .
Cl4 Cl 0.2738(5) 0.2652(6) 0.1846(3) 0.145(3) Uani 1.000000 .
C23 C 0.063(3) 0.745(6) -0.044(3) 0.29(2) Uiso 1.000000 .
H23a H 0.091(16) 0.684(6) -0.009(10) 0.35(3) Uiso 1.000000 R
H23b H 0.025(13) 0.73(2) -0.008(10) 0.35(3) Uiso 1.000000 R
Cl7 Cl 0.0407(4) 0.7158(7) -0.1190(4) 0.1273(19) Uiso 1.000000 .
Cl6 Cl 0.1149(8) 0.9259(13) -0.0531(7) 0.238(5) Uiso 1.000000 .
C16 C 0.5809(5) 0.8101(9) 0.1173(5) 0.0315(19) Uani 1.000000 .
C15 C 0.5183(6) 0.8987(9) 0.0975(5) 0.0307(19) Uani 1.000000 .
C14 C 0.4412(5) 0.8949(9) 0.1248(5) 0.0279(18) Uani 1.000000 .
C17 C 0.5643(5) 0.7150(9) 0.1648(5) 0.032(2) Uani 1.000000 .
C13 C 0.4285(5) 0.7989(8) 0.1731(4) 0.0249(17) Uani 1.000000 .
C20 C 0.3760(6) 0.9919(9) 0.1044(5) 0.035(2) Uani 1.000000 .
C19 C 0.4711(7) 0.6075(10) 0.2459(6) 0.040(2) Uani 1.000000 .
C18 C 0.4886(6) 0.7080(9) 0.1933(5) 0.0311(19) Uani 1.000000 .
C21 C 0.6656(7) 0.8192(12) 0.0873(7) 0.048(3) Uani 1.000000 .
H17 H 0.6061(5) 0.6536(9) 0.1777(5) 0.038(2) Uiso 1.000000 R
H15 H 0.5287(6) 0.9629(9) 0.0647(5) 0.037(2) Uiso 1.000000 R
H20a H 0.4016(12) 1.061(3) 0.081(4) 0.052(3) Uiso 1.000000 G
H20b H 0.330(2) 0.957(2) 0.070(3) 0.052(3) Uiso 1.000000 G
H20c H 0.354(3) 1.021(5) 0.1486(7) 0.052(3) Uiso 1.000000 G
H19a H 0.519(2) 0.551(4) 0.253(3) 0.060(3) Uiso 1.000000 G
H19b H 0.462(5) 0.6444(12) 0.2929(15) 0.060(3) Uiso 1.000000 G
H19c H 0.420(3) 0.562(5) 0.226(2) 0.060(3) Uiso 1.000000 G
H21a H 0.6582(13) 0.795(8) 0.0355(14) 0.073(4) Uiso 1.000000 G
H21b H 0.686(3) 0.904(2) 0.092(4) 0.073(4) Uiso 1.000000 G
H21c H 0.7065(17) 0.764(6) 0.115(3) 0.073(4) Uiso 1.000000 G

loop_
_atom_site_aniso_label
_atom_site_aniso_U_11
_atom_site_aniso_U_22
_atom_site_aniso_U_33
_atom_site_aniso_U_12
_atom_site_aniso_U_13
_atom_site_aniso_U_23
Bi1 0.0245(2) 0.0314(2) 0.0232(2) -0.00114(13) -0.00189(13) -0.00129(13)
Se1 0.0235(5) 0.0480(6) 0.0328(5) -0.0055(4) 0.0015(4) -0.0146(4)
C22 0.128(16) 0.086(12) 0.047(8) 0.007(11) 0.009(9) 0.010(8)
Cl2 0.0314(10) 0.0440(13) 0.0305(10) 0.0032(9) 0.0056(8) 0.0055(9)
Cl3 0.0327(10) 0.0350(12) 0.0262(9) -0.0048(9) -0.0040(8) -0.0029(8)
Cl1 0.0495(14) 0.0335(12) 0.0336(11) -0.0011(10) -0.0033(10) 0.0037(9)
C4 0.023(4) 0.044(6) 0.044(5) -0.001(4) 0.005(4) -0.011(5)
C3 0.029(5) 0.039(6) 0.028(4) -0.005(4) -0.001(4) -0.005(4)
N2 0.025(4) 0.038(5) 0.031(4) -0.002(3) 0.002(3) -0.006(3)
N1 0.027(4) 0.035(4) 0.025(3) -0.001(3) 0.001(3) -0.003(3)
C2 0.033(5) 0.043(6) 0.026(4) -0.000(4) 0.000(4) -0.013(4)
C1 0.030(4) 0.035(5) 0.027(4) -0.000(4) 0.002(3) -0.006(4)
C11 0.029(6) 0.088(11) 0.121(14) -0.021(7) -0.005(7) 0.016(10)
C7 0.029(5) 0.067(8) 0.061(7) -0.015(5) 0.008(5) -0.003(6)
C9 0.030(5) 0.043(6) 0.049(6) 0.002(4) -0.000(4) 0.000(5)
C5 0.031(5) 0.041(6) 0.054(6) -0.000(4) 0.000(4) 0.001(5)
C12 0.045(6) 0.050(8) 0.089(10) 0.004(6) -0.004(6) 0.021(7)
C8 0.031(5) 0.060(8) 0.066(8) 0.006(5) -0.004(5) 0.002(6)
C10 0.047(7) 0.052(8) 0.091(10) 0.003(6) -0.001(6) 0.020(7)
C6 0.039(6) 0.046(7) 0.065(7) -0.005(5) 0.006(5) 0.009(6)
Cl5 0.079(3) 0.092(3) 0.114(3) -0.017(2) 0.028(2) -0.004(3)
Cl4 0.254(8) 0.116(4) 0.063(2) 0.102(5) 0.018(4) 0.004(3)
C16 0.024(4) 0.034(5) 0.036(5) -0.004(4) -0.002(3) -0.002(4)
C15 0.032(5) 0.027(5) 0.032(5) -0.004(4) -0.001(4) 0.003(4)
C14 0.027(4) 0.029(5) 0.027(4) -0.001(4) -0.001(3) -0.004(4)
C17 0.027(4) 0.039(5) 0.029(4) 0.008(4) -0.002(3) -0.005(4)
C13 0.024(4) 0.023(4) 0.026(4) 0.001(3) -0.005(3) -0.005(3)
C20 0.034(5) 0.033(5) 0.036(5) -0.002(4) 0.003(4) 0.003(4)
C19 0.040(5) 0.040(6) 0.039(5) 0.010(5) 0.004(4) 0.013(5)
C18 0.032(4) 0.035(5) 0.025(4) -0.002(4) -0.003(3) 0.000(4)
C21 0.035(5) 0.052(7) 0.059(7) -0.005(5) 0.007(5) -0.002(6)

loop_
_atom_type_symbol
_atom_type_scat_dispersion_real
_atom_type_scat_dispersion_imag
_atom_type_scat_source
C 0.01920 0.00962 'International Tables Volume C Table 6.1.1.4 (pp. 500-502)'
Cl 0.36843 0.69943 'International Tables Volume C Table 6.1.1.4 (pp. 500-502)'
H 0.00000 0.00000 'International Tables Volume C Table 6.1.1.4 (pp. 500-502)'
Bi -3.68252 9.31182 'International Tables Volume C Table 6.1.1.4 (pp. 500-502)'
N 0.03256 0.01839 'International Tables Volume C Table 6.1.1.4 (pp. 500-502)'
Se -0.79210 1.18296 'International Tables Volume C Table 6.1.1.4 (pp. 500-502)'

loop_
_geom_angle_atom_site_label_1
_geom_angle_atom_site_label_2
_geom_angle_atom_site_label_3
_geom_angle
_geom_angle_site_symmetry_1
_geom_angle_site_symmetry_3
Cl2 Bi1 Se1 162.94(5) 3_665 .
Cl2 Bi1 Se1 96.90(5) . .
Cl3 Bi1 Se1 75.14(5) . .
Cl3 Bi1 Cl2 87.82(7) . 3_665
Cl3 Bi1 Cl2 82.36(7) . .
Cl1 Bi1 Se1 91.26(6) . .
Cl1 Bi1 Cl2 87.88(8) . 3_665
Cl1 Bi1 Cl2 167.35(7) . .
Cl1 Bi1 Cl3 90.45(8) . .
C1 Se1 Bi1 109.8(3) . .
H22b C22 H22a 175(15) . .
Cl5 C22 H22a 89(4) . .
Cl5 C22 H22b 89(4) . .
Cl4 C22 H22a 89(4) . .
Cl4 C22 H22b 89(4) . .
Cl4 C22 Cl5 110.7(11) . .
C9 C4 N2 118.2(9) . .
C5 C4 N2 118.7(9) . .
C5 C4 C9 123.1(9) . .
N1 C3 H3 126.8(5) . .
C2 C3 H3 126.8(6) . .
C2 C3 N1 106.4(8) . .
C2 N2 C4 125.8(8) . .
C1 N2 C4 124.6(8) . .
C1 N2 C2 109.6(7) . .
C1 N1 C3 109.7(7) . .
C13 N1 C3 125.2(7) . .
C13 N1 C1 125.1(7) . .
N2 C2 C3 108.0(8) . .
H2 C2 C3 126.0(6) . .
H2 C2 N2 126.0(5) . .
N2 C1 Se1 124.7(7) . .
N1 C1 Se1 129.0(7) . .
N1 C1 N2 106.3(7) . .
H11b C11 H11a 109.5 . .
H11c C11 H11a 109.5 . .
H11c C11 H11b 109.5 . .
C7 C11 H11a 109.5 . .
C7 C11 H11b 109.5 . .
C7 C11 H11c 109.5 . .
C8 C7 C11 119.9(12) . .
C6 C7 C11 121.5(12) . .
C6 C7 C8 118.6(10) . .
C8 C9 C4 117.1(10) . .
C10 C9 C4 121.4(9) . .
C10 C9 C8 121.5(10) . .
C12 C5 C4 120.8(9) . .
C6 C5 C4 117.8(10) . .
C6 C5 C12 121.4(11) . .
H12a C12 C5 109.5 . .
H12b C12 C5 109.5 . .
H12b C12 H12a 109.5 . .
H12c C12 C5 109.5 . .
H12c C12 H12a 109.5 . .
H12c C12 H12b 109.5 . .
C9 C8 C7 121.8(11) . .
H8 C8 C7 119.1(7) . .
H8 C8 C9 119.1(7) . .
H10a C10 C9 109.5 . .
H10b C10 C9 109.5 . .
H10b C10 H10a 109.5 . .
H10c C10 C9 109.5 . .
H10c C10 H10a 109.5 . .
H10c C10 H10b 109.5 . .
C5 C6 C7 121.6(11) . .
H6 C6 C7 119.2(7) . .
H6 C6 C5 119.2(7) . .
H23b C23 H23a 70(40) . .
Cl7 C23 H23a 121(9) . .
Cl7 C23 H23b 121(9) . .
Cl6 C23 H23a 121(8) . .
Cl6 C23 H23b 121(8) . .
Cl6 C23 Cl7 100(4) . .
C17 C16 C15 118.7(8) . .
C21 C16 C15 119.9(9) . .
C21 C16 C17 121.4(9) . .
C14 C15 C16 121.6(9) . .
H15 C15 C16 119.2(5) . .
H15 C15 C14 119.2(5) . .
C13 C14 C15 117.3(8) . .
C20 C14 C15 120.8(8) . .
C20 C14 C13 121.9(8) . .
C18 C17 C16 121.6(9) . .
H17 C17 C16 119.2(5) . .
H17 C17 C18 119.2(6) . .
C14 C13 N1 118.0(8) . .
C18 C13 N1 119.0(8) . .
C18 C13 C14 122.9(8) . .
H20a C20 C14 109.5 . .
H20b C20 C14 109.5 . .
H20b C20 H20a 109.5 . .
H20c C20 C14 109.5 . .
H20c C20 H20a 109.5 . .
H20c C20 H20b 109.5 . .
H19a C19 C18 109.5 . .
H19b C19 C18 109.5 . .
H19b C19 H19a 109.5 . .
H19c C19 C18 109.5 . .
H19c C19 H19a 109.5 . .
H19c C19 H19b 109.5 . .
C13 C18 C17 117.9(9) . .
C19 C18 C17 121.9(9) . .
C19 C18 C13 120.2(8) . .
H21a C21 C16 109.5 . .
H21b C21 C16 109.5 . .
H21b C21 H21a 109.5 . .
H21c C21 C16 109.5 . .
H21c C21 H21a 109.5 . .
H21c C21 H21b 109.5 . .

loop_
_geom_bond_atom_site_label_1
_geom_bond_atom_site_label_2
_geom_bond_distance
_geom_bond_site_symmetry_2
Bi1 Se1 2.8931(10) .
Bi1 Cl2 2.763(2) 3_665
Bi1 Cl2 2.998(2) .
Bi1 Cl3 2.485(2) .
Bi1 Cl1 2.523(2) .
Se1 C1 1.870(9) .
C22 H22a 0.9900 .
C22 H22b 0.9900 .
C22 Cl5 1.77(2) .
C22 Cl4 1.734(15) .
C4 N2 1.451(11) .
C4 C9 1.390(14) .
C4 C5 1.382(16) .
C3 H3 0.9500 .
C3 N1 1.394(12) .
C3 C2 1.339(14) .
N2 C2 1.379(11) .
N2 C1 1.346(11) .
N1 C1 1.349(11) .
N1 C13 1.434(11) .
C2 H2 0.9500 .
C11 H11a 0.9800 .
C11 H11b 0.9800 .
C11 H11c 0.9800 .
C11 C7 1.513(15) .
C7 C8 1.391(18) .
C7 C6 1.384(17) .
C9 C8 1.399(14) .
C9 C10 1.504(17) .
C5 C12 1.520(15) .
C5 C6 1.393(15) .
C12 H12a 0.9800 .
C12 H12b 0.9800 .
C12 H12c 0.9800 .
C8 H8 0.9500 .
C10 H10a 0.9800 .
C10 H10b 0.9800 .
C10 H10c 0.9800 .
C6 H6 0.9500 .
C23 H23a 0.9900 .
C23 H23b 0.9900 .
C23 Cl7 1.41(6) .
C23 Cl6 2.14(6) .
C16 C15 1.399(13) .
C16 C17 1.398(14) .
C16 C21 1.529(14) .
C15 C14 1.390(12) .
C15 H15 0.9500 .
C14 C13 1.400(13) .
C14 C20 1.491(13) .
C17 C18 1.383(13) .
C17 H17 0.9500 .
C13 C18 1.390(13) .
C20 H20a 0.9800 .
C20 H20b 0.9800 .
C20 H20c 0.9800 .
C19 C18 1.506(13) .
C19 H19a 0.9800 .
C19 H19b 0.9800 .
C19 H19c 0.9800 .
C21 H21a 0.9800 .
C21 H21b 0.9800 .
C21 H21c 0.9800 .
